data_1574387
loop_
_publ_author_name
'Cui, Yibo'
'Lin, Jiawei'
'Liu, Kunjie'
'Shao, Yuhe'
'Zhao, Dong'
'Guo, Zhongnan'
'Zhao, Jing'
'Xia, Zhiguo'
'Liu, Quanlin'

_publ_section_title
;
 Tuning covalent bonding in zinc-based hybrid halides towards tunable
 room-temperature phosphorescence
;
_journal_issue 19
_journal_name_full 'Chemical Science'
_journal_page_first 8291
_journal_page_last 8301
_journal_paper_doi 10.1039/D5SC00931F
_journal_volume 16
_journal_year 2025
_chemical_formula_moiety 'Br4 Zn, C8 H14 N2'
_chemical_formula_sum 'C8 H14 Br4 N2 Zn'
_chemical_formula_weight 523.22
_chemical_name_systematic C8H13Br4N2Zn
_space_group_crystal_system monoclinic
_space_group_IT_number 15
_space_group_name_Hall '-C 2yc'
_space_group_name_H-M_alt 'C 1 2/c 1'
_atom_sites_solution_hydrogens mixed
_atom_sites_solution_primary dual
_audit_creation_date 2024-12-30
_audit_creation_method
;
Olex2 1.2
(compiled 2018.05.29 svn.r3508 for OlexSys, GUI svn.r5506)
;
_audit_update_record
;
2024-12-30 deposited with the CCDC.	2025-04-02 downloaded from the CCDC.
;
_cell_angle_alpha 90
_cell_angle_beta 93.8010(10)
_cell_angle_gamma 90
_cell_formula_units_Z 8
_cell_length_a 25.8746(8)
_cell_length_b 7.9515(3)
_cell_length_c 13.9583(5)
_cell_measurement_reflns_used 6857
_cell_measurement_temperature 150(2)
_cell_measurement_theta_max 26.14
_cell_measurement_theta_min 2.68
_cell_volume 2865.49(17)
_computing_cell_refinement 'SAINT V8.40A (?, 2016)'
_computing_data_reduction 'SAINT V8.40A (?, 2016)'
_computing_molecular_graphics 'Olex2 (Dolomanov et al., 2009)'
_computing_publication_material 'Olex2 (Dolomanov et al., 2009)'
_computing_structure_refinement 'ShelXL (Sheldrick, 2015)'
_computing_structure_solution 'ShelXT (Sheldrick, 2015)'
_diffrn_ambient_temperature 150.0
_diffrn_measured_fraction_theta_full 1.000
_diffrn_measured_fraction_theta_max 0.995
_diffrn_measurement_device_type 'Bruker APEX-II CCD'
_diffrn_measurement_method '\f and \w scans'
_diffrn_radiation_type MoK\a
_diffrn_radiation_wavelength 0.71073
_diffrn_reflns_av_R_equivalents 0.0580
_diffrn_reflns_av_unetI/netI 0.0283
_diffrn_reflns_Laue_measured_fraction_full 1.000
_diffrn_reflns_Laue_measured_fraction_max 0.995
_diffrn_reflns_limit_h_max 32
_diffrn_reflns_limit_h_min -32
_diffrn_reflns_limit_k_max 9
_diffrn_reflns_limit_k_min -9
_diffrn_reflns_limit_l_max 17
_diffrn_reflns_limit_l_min -17
_diffrn_reflns_number 27481
_diffrn_reflns_point_group_measured_fraction_full 1.000
_diffrn_reflns_point_group_measured_fraction_max 0.995
_diffrn_reflns_theta_full 25.242
_diffrn_reflns_theta_max 26.526
_diffrn_reflns_theta_min 2.680
_diffrn_standards_number 0
_exptl_absorpt_coefficient_mu 12.842
_exptl_absorpt_correction_T_max 0.0276
_exptl_absorpt_correction_T_min 0.0077
_exptl_absorpt_correction_type none
_exptl_absorpt_process_details
;
SADABS-2016/2 (Bruker,2016/2) was used for absorption correction.
wR2(int) was 0.1137 before and 0.0593 after correction.
The Ratio of minimum to maximum transmission is 0.2790.
The \l/2 correction factor is Not present.
;
_exptl_crystal_colour 'clear yellowish yellow'
_exptl_crystal_colour_lustre clear
_exptl_crystal_colour_modifier yellowish
_exptl_crystal_colour_primary yellow
_exptl_crystal_density_diffrn 2.426
_exptl_crystal_description cube
_exptl_crystal_F_000 1968
_exptl_crystal_preparation 'Cooled crystallization of saturated solution'
_exptl_crystal_recrystallization_method 'Transparent yellowish colored crystal'
_exptl_crystal_size_max 0.12
_exptl_crystal_size_mid 0.11
_exptl_crystal_size_min 0.1
_refine_diff_density_max 0.351
_refine_diff_density_min -0.408
_refine_diff_density_rms 0.105
_refine_ls_extinction_method none
_refine_ls_goodness_of_fit_ref 1.002
_refine_ls_hydrogen_treatment mixed
_refine_ls_matrix_type full
_refine_ls_number_parameters 140
_refine_ls_number_reflns 2948
_refine_ls_number_restraints 0
_refine_ls_restrained_S_all 1.002
_refine_ls_R_factor_all 0.0386
_refine_ls_R_factor_gt 0.0240
_refine_ls_shift/su_max 0.001
_refine_ls_shift/su_mean 0.000
_refine_ls_structure_factor_coef Fsqd
_refine_ls_weighting_details 'w=1/[\s^2^(Fo^2^)+(0.0272P)^2^] where P=(Fo^2^+2Fc^2^)/3'
_refine_ls_weighting_scheme calc
_refine_ls_wR_factor_gt 0.0489
_refine_ls_wR_factor_ref 0.0532
_reflns_Friedel_coverage 0.000
_reflns_number_gt 2367
_reflns_number_total 2948
_reflns_threshold_expression 'I > 2\s(I)'
_cod_data_source_file d5sc00931f2.cif
_cod_data_source_block mo_1128_5_0m
_cod_depositor_comments 'Adding full bibliography for 1574378--1574388.cif.'
_cod_database_code 1574387
_shelx_shelxl_version_number 2018/3
_shelx_space_group_comment
;
The symmetry employed for this shelxl refinement is uniquely defined
by the following loop, which should always be used as a source of
symmetry information in preference to the above space-group names.
They are only intended as comments.
;
_shelx_estimated_absorpt_t_max 0.360
_shelx_estimated_absorpt_t_min 0.308
_olex2_refinement_description
;
1. Fixed Uiso
 At 1.2 times of:
  All C(H) groups, All C(H,H) groups, All N(H) groups, All N(H,H) groups
 At 1.5 times of:
  All C(H,H,H) groups
2.a Secondary CH2 refined with riding coordinates:
 N1(H1A,H1B), C2(H2A,H2B), C3(H3A,H3B)
2.b Aromatic/amide H refined with riding coordinates:
 C5(H5), C8(H8), C7(H7), C6(H6)
2.c Idealised Me refined as rotating group:
 C1(H1C,H1D,H1E)
;
_olex2_submission_special_instructions 'No special instructions were received'

loop_
_space_group_symop_operation_xyz
'x, y, z'
'-x, y, -z+1/2'
'x+1/2, y+1/2, z'
'-x+1/2, y+1/2, -z+1/2'
'-x, -y, -z'
'x, -y, z-1/2'
'-x+1/2, -y+1/2, -z'
'x+1/2, -y+1/2, z-1/2'

loop_
_atom_site_label
_atom_site_type_symbol
_atom_site_fract_x
_atom_site_fract_y
_atom_site_fract_z
_atom_site_U_iso_or_equiv
_atom_site_adp_type
_atom_site_occupancy
_atom_site_site_symmetry_order
_atom_site_calc_flag
_atom_site_refinement_flags_posn
_atom_site_refinement_flags_adp
_atom_site_refinement_flags_occupancy
_atom_site_disorder_assembly
_atom_site_disorder_group
Br4 Br 0.31238(2) -0.00740(5) 0.68218(3) 0.03392(10) Uani 1 1 d . . . . .
Br3 Br 0.32865(2) -0.27312(5) 0.45518(2) 0.03210(10) Uani 1 1 d . . . . .
Br2 Br 0.45071(2) -0.14689(5) 0.63234(3) 0.03557(10) Uani 1 1 d . . . . .
Br1 Br 0.38222(2) 0.19603(5) 0.46301(3) 0.03589(10) Uani 1 1 d . . . . .
Zn1 Zn 0.37200(2) -0.05642(5) 0.55097(3) 0.02994(11) Uani 1 1 d . . . . .
N2 N 0.41266(11) 0.2349(4) 0.7740(2) 0.0314(7) Uani 1 1 d . . . . .
H2 H 0.3877(14) 0.171(5) 0.740(3) 0.038 Uiso 1 1 d R . . . .
N1 N 0.27796(11) 0.5533(4) 0.6466(2) 0.0327(7) Uani 1 1 d . . . . .
H1A H 0.249804 0.597257 0.673354 0.039 Uiso 1 1 calc R . . . .
H1B H 0.291249 0.634837 0.609728 0.039 Uiso 1 1 calc R . . . .
C4 C 0.40826(13) 0.4024(5) 0.7587(3) 0.0300(8) Uani 1 1 d . . . . .
C5 C 0.44223(14) 0.5069(5) 0.8112(3) 0.0330(8) Uani 1 1 d . . . . .
H5 H 0.439977 0.625374 0.803415 0.040 Uiso 1 1 calc R . . . .
C8 C 0.44835(14) 0.1650(5) 0.8358(3) 0.0362(9) Uani 1 1 d . . . . .
H8 H 0.449654 0.046294 0.843394 0.043 Uiso 1 1 calc R . . . .
C7 C 0.48285(14) 0.2649(5) 0.8880(3) 0.0365(9) Uani 1 1 d . . . . .
H7 H 0.508401 0.217069 0.931800 0.044 Uiso 1 1 calc R . . . .
C2 C 0.31771(13) 0.5091(5) 0.7257(3) 0.0345(8) Uani 1 1 d . . . . .
H2A H 0.305149 0.413587 0.763259 0.041 Uiso 1 1 calc R . . . .
H2B H 0.323237 0.606354 0.769522 0.041 Uiso 1 1 calc R . . . .
C3 C 0.36852(13) 0.4620(5) 0.6840(3) 0.0361(9) Uani 1 1 d . . . . .
H3A H 0.361998 0.372215 0.635584 0.043 Uiso 1 1 calc R . . . .
H3B H 0.382204 0.561085 0.651032 0.043 Uiso 1 1 calc R . . . .
C6 C 0.47968(14) 0.4374(5) 0.8754(3) 0.0352(8) Uani 1 1 d . . . . .
H6 H 0.503295 0.508875 0.910985 0.042 Uiso 1 1 calc R . . . .
C1 C 0.26063(14) 0.4113(5) 0.5836(3) 0.0403(9) Uani 1 1 d . . . . .
H1C H 0.234341 0.451154 0.535053 0.060 Uiso 1 1 calc GR . . . .
H1D H 0.245805 0.322889 0.622231 0.060 Uiso 1 1 calc GR . . . .
H1E H 0.290278 0.366160 0.551731 0.060 Uiso 1 1 calc GR . . . .

loop_
_atom_site_aniso_label
_atom_site_aniso_U_11
_atom_site_aniso_U_22
_atom_site_aniso_U_33
_atom_site_aniso_U_23
_atom_site_aniso_U_13
_atom_site_aniso_U_12
Br4 0.03262(19) 0.0368(2) 0.0329(2) -0.00336(16) 0.00650(15) -0.00330(15)
Br3 0.03402(19) 0.0327(2) 0.0295(2) -0.00223(15) 0.00137(14) -0.00302(15)
Br2 0.03120(18) 0.0350(2) 0.0398(2) 0.00153(16) -0.00294(15) 0.00032(15)
Br1 0.03840(19) 0.0319(2) 0.0378(2) 0.00479(16) 0.00592(16) -0.00082(16)
Zn1 0.0294(2) 0.0299(2) 0.0304(2) 0.00019(17) 0.00124(17) -0.00095(17)
N2 0.0277(15) 0.0325(18) 0.0338(18) -0.0030(14) 0.0007(13) -0.0058(13)
N1 0.0300(15) 0.0298(17) 0.0383(18) 0.0023(14) 0.0029(13) 0.0036(13)
C4 0.0255(17) 0.034(2) 0.031(2) 0.0020(16) 0.0053(15) 0.0024(15)
C5 0.038(2) 0.030(2) 0.032(2) 0.0016(16) 0.0062(16) -0.0011(16)
C8 0.038(2) 0.033(2) 0.039(2) 0.0032(17) 0.0073(17) 0.0047(17)
C7 0.0293(18) 0.046(2) 0.034(2) 0.0055(18) 0.0014(15) 0.0067(17)
C2 0.0330(19) 0.040(2) 0.030(2) 0.0017(16) -0.0013(15) 0.0060(16)
C3 0.0316(19) 0.046(2) 0.031(2) 0.0041(17) 0.0036(15) 0.0034(17)
C6 0.0339(19) 0.041(2) 0.031(2) -0.0031(17) 0.0016(16) -0.0050(17)
C1 0.0321(19) 0.037(2) 0.050(3) -0.0003(19) -0.0059(18) 0.0011(17)

loop_
_atom_type_symbol
_atom_type_description
_atom_type_scat_dispersion_real
_atom_type_scat_dispersion_imag
_atom_type_scat_source
C C 0.0033 0.0016 'International Tables Vol C Tables 4.2.6.8 and 6.1.1.4'
H H 0.0000 0.0000 'International Tables Vol C Tables 4.2.6.8 and 6.1.1.4'
Br Br -0.2901 2.4595 'International Tables Vol C Tables 4.2.6.8 and 6.1.1.4'
N N 0.0061 0.0033 'International Tables Vol C Tables 4.2.6.8 and 6.1.1.4'
Zn Zn 0.2839 1.4301 'International Tables Vol C Tables 4.2.6.8 and 6.1.1.4'

loop_
_geom_angle_atom_site_label_1
_geom_angle_atom_site_label_2
_geom_angle_atom_site_label_3
_geom_angle
_geom_angle_site_symmetry_1
_geom_angle_site_symmetry_3
_geom_angle_publ_flag
Br3 Zn1 Br4 103.321(18) . . ?
Br2 Zn1 Br4 104.345(19) . . ?
Br2 Zn1 Br3 113.64(2) . . ?
Br2 Zn1 Br1 112.41(2) . . ?
Br1 Zn1 Br4 109.98(2) . . ?
Br1 Zn1 Br3 112.37(2) . . ?
C8 N2 C4 123.8(3) . . ?
C1 N1 C2 115.1(3) . . ?
N2 C4 C5 117.6(3) . . ?
N2 C4 C3 118.0(3) . . ?
C5 C4 C3 124.3(3) . . ?
C4 C5 C6 119.6(4) . . ?
N2 C8 C7 119.9(4) . . ?
C8 C7 C6 118.5(4) . . ?
N1 C2 C3 110.2(3) . . ?
C4 C3 C2 112.6(3) . . ?
C7 C6 C5 120.5(4) . . ?

loop_
_geom_bond_atom_site_label_1
_geom_bond_atom_site_label_2
_geom_bond_distance
_geom_bond_site_symmetry_2
_geom_bond_publ_flag
Br4 Zn1 2.5020(5) . ?
Br3 Zn1 2.4117(5) . ?
Br2 Zn1 2.3766(5) . ?
Br1 Zn1 2.3770(5) . ?
N2 C4 1.352(5) . ?
N2 C8 1.342(5) . ?
N1 C2 1.500(4) . ?
N1 C1 1.482(5) . ?
C4 C5 1.383(5) . ?
C4 C3 1.492(5) . ?
C5 C6 1.390(5) . ?
C8 C7 1.368(5) . ?
C7 C6 1.384(5) . ?
C2 C3 1.520(5) . ?
